data_4079047
loop_
_publ_author_name
'Ib\'a\~nez, Susana'
'Estevan, Francisco'
'Hirva, Pipsa'
'Sana\'u, Mercedes'
'\'Ubeda, M Angeles'

_publ_section_title
;
 Dinuclear Palladium(II) and -(III) Compounds with O,O-Chelating Ligands.
 Room-Temperature Direct 2-Phenylation of 1-Methylindole
;
_journal_issue 23
_journal_name_full Organometallics
_journal_page_first 8098
_journal_paper_doi 10.1021/om300400k
_journal_volume 31
_journal_year 2012
_chemical_formula_sum 'C54 H46 O4 P2 Pd2'
_chemical_formula_weight 1033.65
_chemical_name_systematic
; 
 ? 
;
_space_group_IT_number 2
_symmetry_cell_setting triclinic
_symmetry_space_group_name_Hall '-P 1'
_symmetry_space_group_name_H-M 'P -1'
_atom_sites_solution_hydrogens geom
_atom_sites_solution_primary direct
_atom_sites_solution_secondary difmap
_audit_creation_method SHELXL-97
_cell_angle_alpha 86.65(3)
_cell_angle_beta 84.42(3)
_cell_angle_gamma 70.60(3)
_cell_formula_units_Z 2
_cell_length_a 10.552(2)
_cell_length_b 12.401(3)
_cell_length_c 18.432(4)
_cell_measurement_temperature 293(2)
_cell_volume 2263.3(10)
_computing_cell_refinement 'Denzo and Scalepack(Otwinowski & Minor1997)'
_computing_data_collection 'Collect(Nonius BV, 1997-2000)'
_computing_data_reduction 'Denzo and Scalepack(Otwinowski & Minor1997)'
_computing_molecular_graphics 'Bruker SHELXTL'
_computing_publication_material 'Bruker SHELXTL'
_computing_structure_refinement 'Bruker SHELXTL'
_computing_structure_solution 'Bruker SHELXTL'
_diffrn_ambient_temperature 293(2)
_diffrn_measured_fraction_theta_full 0.982
_diffrn_measured_fraction_theta_max 0.982
_diffrn_radiation_monochromator graphite
_diffrn_radiation_source 'fine-focus sealed tube'
_diffrn_radiation_type MoK\a
_diffrn_radiation_wavelength 0.71073
_diffrn_reflns_av_R_equivalents 0.0374
_diffrn_reflns_av_sigmaI/netI 0.0692
_diffrn_reflns_limit_h_max 13
_diffrn_reflns_limit_h_min -11
_diffrn_reflns_limit_k_max 13
_diffrn_reflns_limit_k_min -16
_diffrn_reflns_limit_l_max 23
_diffrn_reflns_limit_l_min -23
_diffrn_reflns_number 14594
_diffrn_reflns_theta_full 27.48
_diffrn_reflns_theta_max 27.48
_diffrn_reflns_theta_min 1.11
_exptl_absorpt_coefficient_mu 0.912
_exptl_absorpt_correction_type none
_exptl_crystal_colour yellow
_exptl_crystal_density_diffrn 1.517
_exptl_crystal_density_method 'not measured'
_exptl_crystal_description prismatic
_exptl_crystal_F_000 1048
_exptl_crystal_size_max 0.23
_exptl_crystal_size_mid 0.21
_exptl_crystal_size_min 0.18
_refine_diff_density_max 0.940
_refine_diff_density_min -0.727
_refine_diff_density_rms 0.191
_refine_ls_extinction_coef 0.0095(7)
_refine_ls_extinction_expression Fc^*^=kFc[1+0.001xFc^2^\l^3^/sin(2\q)]^-1/4^
_refine_ls_extinction_method SHELXL
_refine_ls_goodness_of_fit_ref 1.045
_refine_ls_hydrogen_treatment constr
_refine_ls_matrix_type full
_refine_ls_number_parameters 560
_refine_ls_number_reflns 10174
_refine_ls_number_restraints 0
_refine_ls_restrained_S_all 1.045
_refine_ls_R_factor_all 0.0895
_refine_ls_R_factor_gt 0.0503
_refine_ls_shift/su_max 0.011
_refine_ls_shift/su_mean 0.002
_refine_ls_structure_factor_coef Fsqd
_refine_ls_weighting_details 'calc w=1/[\s^2^(Fo^2^)+(0.0798P)^2^+0.0000P] where P=(Fo^2^+2Fc^2^)/3'
_refine_ls_weighting_scheme calc
_refine_ls_wR_factor_gt 0.1182
_refine_ls_wR_factor_ref 0.1467
_reflns_number_gt 6874
_reflns_number_total 10174
_reflns_threshold_expression >2sigma(I)
_cod_data_source_file om300400k_si_003.cif
_cod_data_source_block 3b
_cod_original_cell_volume 2263.3(8)
_cod_original_sg_symbol_H-M P-1
_cod_database_code 4079047

loop_
_symmetry_equiv_pos_as_xyz
'x, y, z'
'-x, -y, -z'

loop_
_atom_site_label
_atom_site_type_symbol
_atom_site_fract_x
_atom_site_fract_y
_atom_site_fract_z
_atom_site_U_iso_or_equiv
_atom_site_adp_type
_atom_site_occupancy
_atom_site_symmetry_multiplicity
_atom_site_calc_flag
_atom_site_refinement_flags
Pd1 Pd 0.94586(3) 0.17215(3) 0.177781(16) 0.03616(13) Uani 1 1 d .
P1 P 0.73559(12) 0.29668(10) 0.17688(6) 0.0386(3) Uani 1 1 d .
O1 O 1.1408(3) 0.0637(3) 0.17542(19) 0.0503(8) Uani 1 1 d .
Pd2 Pd 0.84452(4) 0.15308(3) 0.333602(17) 0.04189(13) Uani 1 1 d .
P2 P 0.97202(13) 0.25972(12) 0.35143(6) 0.0447(3) Uani 1 1 d .
O2 O 0.8936(3) 0.0352(3) 0.14665(17) 0.0470(8) Uani 1 1 d .
O3 O 0.9987(4) -0.0042(3) 0.3398(2) 0.0629(10) Uani 1 1 d .
O4 O 0.7171(4) 0.0642(3) 0.3206(2) 0.0620(10) Uani 1 1 d .
C11 C 0.6511(5) 0.3555(4) 0.2636(2) 0.0427(11) Uani 1 1 d .
C12 C 0.6920(5) 0.2972(4) 0.3291(2) 0.0428(11) Uani 1 1 d .
C13 C 0.6147(6) 0.3417(5) 0.3935(3) 0.0583(14) Uani 1 1 d .
H13A H 0.6401 0.3046 0.4377 0.070 Uiso 1 1 calc R
C14 C 0.5039(6) 0.4372(6) 0.3936(3) 0.0697(17) Uani 1 1 d .
H14A H 0.4540 0.4630 0.4373 0.084 Uiso 1 1 calc R
C15 C 0.4653(6) 0.4957(6) 0.3295(4) 0.0735(18) Uani 1 1 d .
H15A H 0.3919 0.5628 0.3298 0.088 Uiso 1 1 calc R
C16 C 0.5377(6) 0.4533(5) 0.2638(3) 0.0613(15) Uani 1 1 d .
H16A H 0.5098 0.4906 0.2200 0.074 Uiso 1 1 calc R
C21 C 0.7161(5) 0.4246(4) 0.1183(2) 0.0438(11) Uani 1 1 d .
C22 C 0.7547(6) 0.5113(5) 0.1426(3) 0.0557(13) Uani 1 1 d .
H22A H 0.7866 0.5046 0.1886 0.067 Uiso 1 1 calc R
C23 C 0.7464(6) 0.6078(5) 0.0995(3) 0.0627(15) Uani 1 1 d .
H23A H 0.7735 0.6651 0.1168 0.075 Uiso 1 1 calc R
C24 C 0.6997(6) 0.6208(5) 0.0327(3) 0.0659(15) Uani 1 1 d .
H24A H 0.6942 0.6863 0.0043 0.079 Uiso 1 1 calc R
C25 C 0.6601(6) 0.5350(6) 0.0074(3) 0.0632(15) Uani 1 1 d .
H25A H 0.6284 0.5426 -0.0386 0.076 Uiso 1 1 calc R
C26 C 0.6676(5) 0.4387(5) 0.0498(3) 0.0536(13) Uani 1 1 d .
H26A H 0.6396 0.3821 0.0325 0.064 Uiso 1 1 calc R
C31 C 0.6227(5) 0.2305(4) 0.1429(2) 0.0425(10) Uani 1 1 d .
C32 C 0.5052(6) 0.2281(5) 0.1836(3) 0.0573(13) Uani 1 1 d .
H32A H 0.4820 0.2613 0.2291 0.069 Uiso 1 1 calc R
C33 C 0.4229(6) 0.1759(6) 0.1560(4) 0.0685(16) Uani 1 1 d .
H33A H 0.3442 0.1749 0.1831 0.082 Uiso 1 1 calc R
C34 C 0.4567(7) 0.1254(5) 0.0888(4) 0.0696(17) Uani 1 1 d .
H34A H 0.4006 0.0910 0.0708 0.084 Uiso 1 1 calc R
C35 C 0.5713(7) 0.1261(5) 0.0493(3) 0.0652(16) Uani 1 1 d .
H35A H 0.5934 0.0918 0.0042 0.078 Uiso 1 1 calc R
C36 C 0.6578(6) 0.1778(5) 0.0752(3) 0.0541(13) Uani 1 1 d .
H36A H 0.7370 0.1769 0.0479 0.065 Uiso 1 1 calc R
C41 C 1.0272(5) 0.3274(4) 0.2703(2) 0.0450(11) Uani 1 1 d .
C42 C 1.0115(5) 0.2979(4) 0.2001(2) 0.0413(10) Uani 1 1 d .
C43 C 1.0580(5) 0.3548(5) 0.1413(3) 0.0531(13) Uani 1 1 d .
H43A H 1.0486 0.3370 0.0943 0.064 Uiso 1 1 calc R
C44 C 1.1166(6) 0.4352(5) 0.1502(3) 0.0667(16) Uani 1 1 d .
H44A H 1.1453 0.4717 0.1096 0.080 Uiso 1 1 calc R
C45 C 1.1335(7) 0.4628(6) 0.2192(3) 0.0732(19) Uani 1 1 d .
H45A H 1.1753 0.5165 0.2255 0.088 Uiso 1 1 calc R
C46 C 1.0879(6) 0.4101(6) 0.2781(3) 0.0645(16) Uani 1 1 d .
H46A H 1.0975 0.4297 0.3247 0.077 Uiso 1 1 calc R
C51 C 0.8991(5) 0.3796(5) 0.4141(3) 0.0529(13) Uani 1 1 d .
C52 C 0.8185(7) 0.4829(6) 0.3881(4) 0.0722(17) Uani 1 1 d .
H52A H 0.7999 0.4919 0.3394 0.087 Uiso 1 1 calc R
C53 C 0.7644(7) 0.5744(6) 0.4347(4) 0.083(2) Uani 1 1 d .
H53A H 0.7127 0.6453 0.4165 0.100 Uiso 1 1 calc R
C54 C 0.7864(8) 0.5611(7) 0.5063(4) 0.091(3) Uani 1 1 d .
H54A H 0.7488 0.6220 0.5374 0.110 Uiso 1 1 calc R
C55 C 0.8630(8) 0.4589(7) 0.5321(3) 0.084(2) Uani 1 1 d .
H55A H 0.8770 0.4499 0.5815 0.101 Uiso 1 1 calc R
C56 C 0.9212(7) 0.3676(6) 0.4876(3) 0.0664(16) Uani 1 1 d .
H56A H 0.9750 0.2982 0.5065 0.080 Uiso 1 1 calc R
C61 C 1.1226(6) 0.1736(6) 0.3945(3) 0.0659(17) Uani 1 1 d .
C62 C 1.1048(7) 0.1073(7) 0.4556(3) 0.084(2) Uani 1 1 d .
H62A H 1.0188 0.1042 0.4689 0.101 Uiso 1 1 calc R
C63 C 1.2057(10) 0.0469(10) 0.4968(5) 0.122(4) Uani 1 1 d .
H63A H 1.1911 0.0019 0.5368 0.146 Uiso 1 1 calc R
C64 C 1.3258(11) 0.0552(13) 0.4774(6) 0.161(6) Uani 1 1 d .
H64A H 1.3939 0.0193 0.5078 0.193 Uiso 1 1 calc R
C65 C 1.3596(9) 0.1129(12) 0.4153(6) 0.153(5) Uani 1 1 d .
H65 H 1.4479 0.1104 0.4024 0.183 Uiso 1 1 calc R
C66 C 1.2500(7) 0.1771(8) 0.3717(4) 0.094(3) Uani 1 1 d .
H66A H 1.2650 0.2189 0.3302 0.113 Uiso 1 1 calc R
C71 C 1.2374(10) -0.1635(8) 0.3650(5) 0.127(4) Uani 1 1 d .
H71A H 1.3188 -0.2279 0.3665 0.191 Uiso 1 1 calc R
H71B H 1.2060 -0.1373 0.4136 0.191 Uiso 1 1 calc R
H71C H 1.2552 -0.1031 0.3353 0.191 Uiso 1 1 calc R
C72 C 1.1323(8) -0.1982(6) 0.3334(3) 0.084(2) Uani 1 1 d .
H72A H 1.1152 -0.2593 0.3637 0.101 Uiso 1 1 calc R
H72B H 1.1670 -0.2284 0.2854 0.101 Uiso 1 1 calc R
C73 C 0.9995(7) -0.1013(5) 0.3266(3) 0.0658(17) Uani 1 1 d .
C74 C 0.8810(8) -0.1259(5) 0.3068(3) 0.0696(18) Uani 1 1 d .
C75 C 0.9014(11) -0.2414(6) 0.2878(3) 0.097(3) Uani 1 1 d .
H75A H 0.9873 -0.2954 0.2873 0.116 Uiso 1 1 calc R
C76 C 0.7981(16) -0.2725(8) 0.2706(5) 0.131(5) Uani 1 1 d .
H76A H 0.8123 -0.3474 0.2580 0.158 Uiso 1 1 calc R
C77 C 0.6661(14) -0.1899(9) 0.2717(5) 0.120(4) Uani 1 1 d .
H77A H 0.5948 -0.2126 0.2605 0.144 Uiso 1 1 calc R
C78 C 0.6419(9) -0.0798(7) 0.2884(4) 0.090(2) Uani 1 1 d .
H78A H 0.5548 -0.0281 0.2886 0.109 Uiso 1 1 calc R
C79 C 0.7491(7) -0.0424(5) 0.3059(3) 0.0620(16) Uani 1 1 d .
C80 C 1.1859(5) -0.0445(4) 0.1618(2) 0.0441(11) Uani 1 1 d .
C81 C 1.3246(6) -0.1033(5) 0.1686(3) 0.0615(14) Uani 1 1 d .
H81A H 1.3777 -0.0633 0.1835 0.074 Uiso 1 1 calc R
C82 C 1.3833(6) -0.2168(6) 0.1540(3) 0.0738(18) Uani 1 1 d .
H82A H 1.4749 -0.2520 0.1589 0.089 Uiso 1 1 calc R
C83 C 1.3087(7) -0.2799(5) 0.1322(3) 0.0720(18) Uani 1 1 d .
H83A H 1.3493 -0.3573 0.1229 0.086 Uiso 1 1 calc R
C84 C 1.1777(6) -0.2288(4) 0.1244(3) 0.0586(14) Uani 1 1 d .
H84A H 1.1288 -0.2720 0.1089 0.070 Uiso 1 1 calc R
C85 C 1.1092(5) -0.1113(4) 0.1389(2) 0.0471(12) Uani 1 1 d .
C86 C 0.9655(5) -0.0645(4) 0.1313(2) 0.0444(11) Uani 1 1 d .
C87 C 0.8897(6) -0.1339(5) 0.1006(3) 0.0573(14) Uani 1 1 d .
H87A H 0.7946 -0.1023 0.1163 0.069 Uiso 1 1 calc R
H87B H 0.9225 -0.2121 0.1194 0.069 Uiso 1 1 calc R
C88 C 0.9082(8) -0.1329(7) 0.0172(3) 0.083(2) Uani 1 1 d .
H88A H 0.8601 -0.1779 -0.0009 0.125 Uiso 1 1 calc R
H88B H 1.0023 -0.1647 0.0016 0.125 Uiso 1 1 calc R
H88C H 0.8737 -0.0557 -0.0014 0.125 Uiso 1 1 calc R

loop_
_atom_site_aniso_label
_atom_site_aniso_U_11
_atom_site_aniso_U_22
_atom_site_aniso_U_33
_atom_site_aniso_U_23
_atom_site_aniso_U_13
_atom_site_aniso_U_12
Pd1 0.0387(2) 0.0344(2) 0.03562(19) -0.00903(13) -0.00248(13) -0.01117(15)
P1 0.0411(6) 0.0356(6) 0.0394(6) -0.0065(5) -0.0050(4) -0.0114(5)
O1 0.0417(19) 0.0408(19) 0.066(2) -0.0108(16) -0.0063(15) -0.0080(16)
Pd2 0.0487(2) 0.0395(2) 0.0375(2) -0.00370(14) -0.00327(14) -0.01408(17)
P2 0.0463(7) 0.0509(8) 0.0383(6) -0.0120(5) -0.0038(5) -0.0160(6)
O2 0.048(2) 0.042(2) 0.0531(19) -0.0130(15) -0.0067(14) -0.0141(16)
O3 0.068(3) 0.048(2) 0.061(2) -0.0014(18) -0.0088(18) -0.002(2)
O4 0.070(3) 0.051(2) 0.073(2) -0.0130(19) -0.0068(19) -0.030(2)
C11 0.038(2) 0.042(3) 0.045(2) -0.012(2) -0.0021(18) -0.008(2)
C12 0.036(2) 0.045(3) 0.047(2) -0.009(2) 0.0028(18) -0.014(2)
C13 0.057(3) 0.072(4) 0.049(3) -0.012(3) 0.007(2) -0.026(3)
C14 0.053(3) 0.082(5) 0.067(4) -0.025(3) 0.016(3) -0.013(3)
C15 0.049(3) 0.064(4) 0.090(5) -0.024(3) 0.005(3) 0.005(3)
C16 0.055(3) 0.052(3) 0.066(3) -0.009(3) -0.007(2) -0.002(3)
C21 0.041(3) 0.041(3) 0.046(2) 0.001(2) -0.0056(19) -0.009(2)
C22 0.064(4) 0.043(3) 0.061(3) -0.003(2) -0.011(2) -0.018(3)
C23 0.071(4) 0.043(3) 0.079(4) 0.001(3) -0.006(3) -0.026(3)
C24 0.064(4) 0.053(4) 0.078(4) 0.017(3) -0.005(3) -0.020(3)
C25 0.060(4) 0.075(4) 0.056(3) 0.017(3) -0.009(2) -0.026(3)
C26 0.053(3) 0.062(3) 0.052(3) 0.002(2) -0.007(2) -0.028(3)
C31 0.043(3) 0.035(3) 0.049(3) -0.001(2) -0.0105(19) -0.010(2)
C32 0.055(3) 0.059(4) 0.065(3) -0.003(3) -0.007(2) -0.029(3)
C33 0.060(4) 0.071(4) 0.087(4) -0.001(3) -0.014(3) -0.037(3)
C34 0.070(4) 0.060(4) 0.097(5) 0.012(3) -0.040(4) -0.038(3)
C35 0.088(5) 0.056(4) 0.062(3) -0.005(3) -0.032(3) -0.028(3)
C36 0.065(3) 0.057(3) 0.049(3) -0.006(2) -0.013(2) -0.028(3)
C41 0.044(3) 0.047(3) 0.048(3) -0.016(2) 0.0032(19) -0.021(2)
C42 0.040(3) 0.034(2) 0.049(3) -0.0100(19) -0.0011(19) -0.011(2)
C43 0.058(3) 0.057(3) 0.049(3) -0.013(2) 0.009(2) -0.027(3)
C44 0.072(4) 0.061(4) 0.071(4) -0.015(3) 0.019(3) -0.031(3)
C45 0.079(4) 0.073(4) 0.085(4) -0.030(3) 0.021(3) -0.051(4)
C46 0.068(4) 0.080(4) 0.060(3) -0.031(3) 0.008(3) -0.043(3)
C51 0.049(3) 0.065(4) 0.050(3) -0.021(3) 0.002(2) -0.025(3)
C52 0.078(4) 0.068(4) 0.068(4) -0.022(3) 0.002(3) -0.019(4)
C53 0.084(5) 0.068(4) 0.094(5) -0.030(4) 0.020(4) -0.022(4)
C54 0.112(6) 0.092(6) 0.082(5) -0.059(4) 0.043(4) -0.054(5)
C55 0.120(6) 0.092(6) 0.053(3) -0.032(4) 0.020(4) -0.055(5)
C56 0.088(4) 0.074(4) 0.046(3) -0.020(3) 0.010(3) -0.039(4)
C61 0.054(3) 0.086(4) 0.051(3) -0.027(3) -0.015(2) -0.005(3)
C62 0.084(5) 0.103(6) 0.046(3) -0.011(3) -0.019(3) -0.002(4)
C63 0.095(7) 0.159(9) 0.082(5) 0.013(5) -0.026(5) 0.000(6)
C64 0.089(7) 0.267(17) 0.097(7) 0.029(9) -0.031(6) -0.018(9)
C65 0.058(5) 0.236(15) 0.144(9) -0.021(10) -0.015(5) -0.016(7)
C66 0.052(4) 0.134(7) 0.086(5) -0.031(5) -0.016(3) -0.008(4)
C71 0.111(7) 0.107(7) 0.115(7) -0.024(6) -0.026(5) 0.037(6)
C72 0.109(6) 0.056(4) 0.061(4) -0.005(3) -0.002(4) 0.007(4)
C73 0.098(5) 0.046(3) 0.041(3) 0.004(2) 0.004(3) -0.012(3)
C74 0.123(6) 0.046(3) 0.040(3) -0.003(2) 0.004(3) -0.030(4)
C75 0.189(9) 0.053(4) 0.052(4) -0.001(3) -0.009(4) -0.045(5)
C76 0.271(15) 0.058(5) 0.088(6) -0.001(4) -0.047(7) -0.075(8)
C77 0.212(12) 0.111(8) 0.090(5) 0.002(5) -0.031(7) -0.120(9)
C78 0.132(7) 0.083(5) 0.084(5) -0.007(4) -0.016(4) -0.069(5)
C79 0.102(5) 0.051(3) 0.046(3) -0.001(2) -0.004(3) -0.044(4)
C80 0.046(3) 0.041(3) 0.041(2) -0.0049(19) 0.0032(19) -0.010(2)
C81 0.050(3) 0.055(4) 0.071(4) -0.006(3) -0.008(3) -0.006(3)
C82 0.053(4) 0.072(4) 0.076(4) -0.011(3) -0.009(3) 0.009(3)
C83 0.080(5) 0.046(3) 0.073(4) -0.017(3) -0.012(3) 0.005(3)
C84 0.077(4) 0.035(3) 0.059(3) -0.006(2) -0.007(3) -0.011(3)
C85 0.055(3) 0.041(3) 0.043(2) -0.009(2) -0.002(2) -0.011(2)
C86 0.062(3) 0.041(3) 0.035(2) 0.0006(19) -0.0045(19) -0.025(2)
C87 0.067(4) 0.053(3) 0.061(3) -0.010(3) -0.005(3) -0.030(3)
C88 0.107(6) 0.094(5) 0.065(4) -0.023(4) -0.013(3) -0.048(5)

loop_
_atom_type_symbol
_atom_type_description
_atom_type_scat_dispersion_real
_atom_type_scat_dispersion_imag
_atom_type_scat_source
C C 0.0033 0.0016 'International Tables Vol C Tables 4.2.6.8 and 6.1.1.4'
H H 0.0000 0.0000 'International Tables Vol C Tables 4.2.6.8 and 6.1.1.4'
O O 0.0106 0.0060 'International Tables Vol C Tables 4.2.6.8 and 6.1.1.4'
P P 0.1023 0.0942 'International Tables Vol C Tables 4.2.6.8 and 6.1.1.4'
Pd Pd -0.9988 1.0072 'International Tables Vol C Tables 4.2.6.8 and 6.1.1.4'

loop_
_geom_angle_atom_site_label_1
_geom_angle_atom_site_label_2
_geom_angle_atom_site_label_3
_geom_angle
C42 Pd1 O1 88.45(16)
C42 Pd1 O2 174.24(15)
O1 Pd1 O2 87.34(13)
C42 Pd1 P1 89.79(14)
O1 Pd1 P1 177.31(11)
O2 Pd1 P1 94.26(10)
C42 Pd1 Pd2 91.23(14)
O1 Pd1 Pd2 102.61(11)
O2 Pd1 Pd2 93.53(10)
P1 Pd1 Pd2 79.46(5)
C11 P1 C31 104.3(2)
C11 P1 C21 102.9(2)
C31 P1 C21 104.2(2)
C11 P1 Pd1 117.48(16)
C31 P1 Pd1 110.88(16)
C21 P1 Pd1 115.72(16)
C80 O1 Pd1 128.0(3)
C12 Pd2 O4 89.50(18)
C12 Pd2 O3 176.94(18)
O4 Pd2 O3 87.63(17)
C12 Pd2 P2 87.04(14)
O4 Pd2 P2 176.06(11)
O3 Pd2 P2 95.80(13)
C12 Pd2 Pd1 94.01(14)
O4 Pd2 Pd1 99.21(11)
O3 Pd2 Pd1 87.50(11)
P2 Pd2 Pd1 82.91(4)
C41 P2 C61 107.2(3)
C41 P2 C51 102.9(2)
C61 P2 C51 102.4(2)
C41 P2 Pd2 115.71(15)
C61 P2 Pd2 110.2(2)
C51 P2 Pd2 117.17(17)
C86 O2 Pd1 130.5(3)
C73 O3 Pd2 129.8(4)
C79 O4 Pd2 127.4(4)
C16 C11 C12 120.3(4)
C16 C11 P1 119.2(4)
C12 C11 P1 120.2(3)
C11 C12 C13 117.2(5)
C11 C12 Pd2 123.1(3)
C13 C12 Pd2 119.6(4)
C14 C13 C12 122.4(5)
C13 C14 C15 120.4(5)
C14 C15 C16 119.3(6)
C11 C16 C15 120.4(5)
C22 C21 C26 117.8(5)
C22 C21 P1 118.3(4)
C26 C21 P1 123.9(4)
C23 C22 C21 120.7(5)
C24 C23 C22 121.2(5)
C23 C24 C25 119.0(6)
C26 C25 C24 120.2(5)
C25 C26 C21 121.0(5)
C32 C31 C36 119.4(5)
C32 C31 P1 121.6(4)
C36 C31 P1 119.0(4)
C33 C32 C31 119.7(5)
C34 C33 C32 120.7(6)
C35 C34 C33 120.0(5)
C34 C35 C36 121.2(5)
C31 C36 C35 118.9(5)
C46 C41 C42 119.4(5)
C46 C41 P2 119.0(4)
C42 C41 P2 121.6(4)
C43 C42 C41 117.0(4)
C43 C42 Pd1 117.4(3)
C41 C42 Pd1 125.3(4)
C44 C43 C42 122.6(5)
C43 C44 C45 120.3(6)
C46 C45 C44 118.9(5)
C45 C46 C41 121.8(5)
C52 C51 C56 118.7(5)
C52 C51 P2 119.5(4)
C56 C51 P2 121.8(5)
C51 C52 C53 119.9(6)
C54 C53 C52 120.5(8)
C53 C54 C55 119.5(6)
C54 C55 C56 121.7(6)
C55 C56 C51 119.6(7)
C66 C61 C62 119.7(6)
C66 C61 P2 123.0(6)
C62 C61 P2 117.2(5)
C63 C62 C61 123.7(8)
C64 C63 C62 116.5(10)
C63 C64 C65 125.8(9)
C64 C65 C66 116.7(9)
C61 C66 C65 117.4(9)
C71 C72 C73 113.9(6)
O3 C73 C74 123.6(6)
O3 C73 C72 116.4(7)
C74 C73 C72 120.0(6)
C79 C74 C75 119.5(7)
C79 C74 C73 123.9(5)
C75 C74 C73 116.6(7)
C76 C75 C74 120.8(9)
C75 C76 C77 119.6(7)
C78 C77 C76 121.9(9)
C77 C78 C79 120.5(9)
O4 C79 C78 116.3(7)
O4 C79 C74 126.0(6)
C78 C79 C74 117.7(6)
O1 C80 C81 117.5(5)
O1 C80 C85 126.4(4)
C81 C80 C85 116.1(5)
C82 C81 C80 122.3(6)
C81 C82 C83 121.0(6)
C84 C83 C82 119.3(6)
C83 C84 C85 123.0(6)
C84 C85 C80 118.2(5)
C84 C85 C86 118.9(5)
C80 C85 C86 122.9(4)
O2 C86 C85 124.5(4)
O2 C86 C87 113.8(5)
C85 C86 C87 121.7(5)
C86 C87 C88 111.0(5)

loop_
_geom_bond_atom_site_label_1
_geom_bond_atom_site_label_2
_geom_bond_distance
Pd1 C42 1.982(5)
Pd1 O1 2.048(3)
Pd1 O2 2.077(3)
Pd1 P1 2.2441(15)
Pd1 Pd2 2.9899(9)
P1 C11 1.819(4)
P1 C31 1.827(5)
P1 C21 1.831(5)
O1 C80 1.297(6)
Pd2 C12 1.972(5)
Pd2 O4 2.039(4)
Pd2 O3 2.090(4)
Pd2 P2 2.2328(14)
P2 C41 1.813(5)
P2 C61 1.821(6)
P2 C51 1.844(5)
O2 C86 1.250(6)
O3 C73 1.239(7)
O4 C79 1.290(7)
C11 C16 1.392(7)
C11 C12 1.400(7)
C12 C13 1.403(6)
C13 C14 1.360(9)
C14 C15 1.372(9)
C15 C16 1.398(8)
C21 C22 1.381(7)
C21 C26 1.387(7)
C22 C23 1.380(8)
C23 C24 1.352(8)
C24 C25 1.384(9)
C25 C26 1.373(8)
C31 C32 1.394(7)
C31 C36 1.402(7)
C32 C33 1.389(7)
C33 C34 1.382(9)
C34 C35 1.352(9)
C35 C36 1.407(7)
C41 C46 1.397(7)
C41 C42 1.404(6)
C42 C43 1.397(7)
C43 C44 1.360(8)
C44 C45 1.379(8)
C45 C46 1.365(9)
C51 C52 1.370(9)
C51 C56 1.388(8)
C52 C53 1.394(8)
C53 C54 1.353(11)
C54 C55 1.345(11)
C55 C56 1.372(8)
C61 C66 1.383(10)
C61 C62 1.390(10)
C62 C63 1.354(10)
C63 C64 1.318(15)
C64 C65 1.394(16)
C65 C66 1.453(12)
C71 C72 1.493(12)
C72 C73 1.524(9)
C73 C74 1.464(10)
C74 C79 1.433(9)
C74 C75 1.436(9)
C75 C76 1.341(14)
C76 C77 1.427(15)
C77 C78 1.352(12)
C78 C79 1.427(9)
C80 C81 1.416(7)
C80 C85 1.440(7)
C81 C82 1.368(9)
C82 C83 1.379(9)
C83 C84 1.334(9)
C84 C85 1.423(7)
C85 C86 1.450(7)
C86 C87 1.516(7)
C87 C88 1.531(8)
